data_4102982
loop_
_publ_author_name
'Philip P. Fontaine'
'Brendan L. Yonke'
'Peter Y. Zavalij'
'Lawrence R. Sita'

_publ_section_title
;
 Dinitrogen Complexation and Extent of N\\tbN Activation within the Group
 6 "End-On-Bridged" Dinuclear Complexes,
 {(\h5-C5Me5)M[N(i-Pr)C(Me)N(i-Pr)]}2(\m-\h1:\h1-N2) (M = Mo and W)
;
_journal_name_full 'Journal of the American Chemical Society'
_journal_page_first 12273
_journal_page_last 12285
_journal_paper_doi 10.1021/ja100469f
_journal_volume 132
_journal_year 2010
_chemical_formula_moiety 'C36 H64 N6 W2'
_chemical_formula_sum 'C36 H64 N6 W2'
_chemical_formula_weight 948.63
_space_group_IT_number 2
_symmetry_cell_setting triclinic
_symmetry_space_group_name_Hall '-P 1'
_symmetry_space_group_name_H-M 'P -1'
_atom_sites_solution_hydrogens geom
_atom_sites_solution_primary direct
_atom_sites_solution_secondary difmap
_audit_creation_method 'SHELXL-97 & ZCIF'
_cell_angle_alpha 105.2004(18)
_cell_angle_beta 99.5110(19)
_cell_angle_gamma 114.2403(17)
_cell_formula_units_Z 1
_cell_length_a 9.6229(18)
_cell_length_b 10.344(2)
_cell_length_c 11.664(2)
_cell_measurement_reflns_used 8109
_cell_measurement_temperature 150(2)
_cell_measurement_theta_max 28.0
_cell_measurement_theta_min 2.3
_cell_volume 971.3(3)
_computing_cell_refinement Apex2
_computing_data_collection 'Apex2 (Bruker, 2005)'
_computing_data_reduction Apex2
_computing_molecular_graphics 'XSHEL (Bruker, 2004)'
_computing_publication_material SHELXL-97
_computing_structure_refinement 'SHELXL-97 (Sheldrick, 1997)'
_computing_structure_solution 'SHELXS-97 (Sheldrick, 1990)'
_diffrn_ambient_temperature 150(2)
_diffrn_detector 'CCD area detector'
_diffrn_detector_type 'Bruker Smart Apex II'
_diffrn_measured_fraction_theta_full 0.999
_diffrn_measured_fraction_theta_max 0.999
_diffrn_measurement_details 610,610,610
_diffrn_measurement_device_type 'three-circle diffractometer'
_diffrn_measurement_method '\w and \f scans'
_diffrn_measurement_specimen_support 'cactus needle'
_diffrn_orient_matrix_type standard
_diffrn_orient_matrix_UB_11 0.0222896
_diffrn_orient_matrix_UB_12 0.0418982
_diffrn_orient_matrix_UB_13 0.0923809
_diffrn_orient_matrix_UB_21 -0.0214557
_diffrn_orient_matrix_UB_22 0.0844435
_diffrn_orient_matrix_UB_23 -0.0077661
_diffrn_orient_matrix_UB_31 -0.1156462
_diffrn_orient_matrix_UB_32 -0.0637783
_diffrn_orient_matrix_UB_33 -0.0107130
_diffrn_radiation_monochromator graphite
_diffrn_radiation_source 'fine-focus sealed tube'
_diffrn_radiation_type MoK\a
_diffrn_radiation_wavelength 0.71073
_diffrn_reflns_av_R_equivalents 0.0352
_diffrn_reflns_av_sigmaI/netI 0.0427
_diffrn_reflns_limit_h_max 11
_diffrn_reflns_limit_h_min -11
_diffrn_reflns_limit_k_max 12
_diffrn_reflns_limit_k_min -12
_diffrn_reflns_limit_l_max 13
_diffrn_reflns_limit_l_min -13
_diffrn_reflns_number 6740
_diffrn_reflns_theta_full 25.00
_diffrn_reflns_theta_max 25.00
_diffrn_reflns_theta_min 2.32
_diffrn_source_current 30
_diffrn_source_voltage 50
_diffrn_standards_decay_% 0
_exptl_absorpt_coefficient_mu 5.948
_exptl_absorpt_correction_T_max 0.837
_exptl_absorpt_correction_T_min 0.328
_exptl_absorpt_correction_type multi-scan
_exptl_absorpt_process_details 'SADABS (Sheldrick, 1996)'
_exptl_crystal_colour green
_exptl_crystal_density_diffrn 1.622
_exptl_crystal_density_method not-measured
_exptl_crystal_description prism
_exptl_crystal_F_000 470
_exptl_crystal_id
;
;
_exptl_crystal_size_max 0.20
_exptl_crystal_size_mid 0.16
_exptl_crystal_size_min 0.03
_refine_diff_density_max 2.408
_refine_diff_density_min -0.919
_refine_diff_density_rms 0.154
_refine_ls_extinction_method none
_refine_ls_goodness_of_fit_ref 1.000
_refine_ls_hydrogen_treatment constr
_refine_ls_matrix_type full
_refine_ls_number_parameters 209
_refine_ls_number_reflns 3417
_refine_ls_number_restraints 0
_refine_ls_restrained_S_all 1.000
_refine_ls_R_factor_all 0.0331
_refine_ls_R_factor_gt 0.0275
_refine_ls_shift/su_max 0.001
_refine_ls_shift/su_mean 0.000
_refine_ls_structure_factor_coef Fsqd
_refine_ls_weighting_details 'w=1/[\s^2^(Fo^2^)+(0.04P)^2^+1.97P], P=(max(Fo^2^,0)+2Fc^2^)/3'
_refine_ls_weighting_scheme calc
_refine_ls_wR_factor_gt 0.0645
_refine_ls_wR_factor_ref 0.0671
_reflns_number_gt 3058
_reflns_number_total 3417
_reflns_threshold_expression >2sigma(I)
_cod_data_source_file ja100469f_si_005.cif
_cod_data_source_block cmpd8
_cod_database_code 4102982

loop_
_symmetry_equiv_pos_as_xyz
'x, y, z'
'-x, -y, -z'

loop_
_atom_site_label
_atom_site_type_symbol
_atom_site_fract_x
_atom_site_fract_y
_atom_site_fract_z
_atom_site_U_iso_or_equiv
_atom_site_adp_type
_atom_site_occupancy
_atom_site_symmetry_multiplicity
_atom_site_calc_flag
_atom_site_refinement_flags
W1 W 0.83633(2) 0.85501(2) 0.279984(17) 0.01709(8) Uani 1 1 d .
N1 N 0.9562(5) 0.9597(4) 0.4433(4) 0.0178(8) Uani 1 1 d .
N11 N 0.7826(5) 0.6209(4) 0.2545(4) 0.0209(9) Uani 1 1 d .
N12 N 0.6059(5) 0.7012(5) 0.2885(4) 0.0234(9) Uani 1 1 d .
C10 C 0.6575(6) 0.6008(6) 0.2994(5) 0.0224(11) Uani 1 1 d .
C11 C 0.5920(7) 0.4852(6) 0.3613(6) 0.0321(13) Uani 1 1 d .
H11A H 0.6613 0.5261 0.4476 0.048 Uiso 1 1 calc R
H11B H 0.5894 0.3900 0.3149 0.048 Uiso 1 1 calc R
H11C H 0.4832 0.4654 0.3611 0.048 Uiso 1 1 calc R
C12 C 0.8790(7) 0.5444(6) 0.2731(5) 0.0302(13) Uani 1 1 d .
H12 H 0.8072 0.4433 0.2756 0.036 Uiso 1 1 calc R
C13 C 0.9455(8) 0.5153(7) 0.1634(6) 0.0369(14) Uani 1 1 d .
H13A H 0.8564 0.4535 0.0852 0.055 Uiso 1 1 calc R
H13B H 1.0059 0.4609 0.1761 0.055 Uiso 1 1 calc R
H13C H 1.0163 0.6128 0.1589 0.055 Uiso 1 1 calc R
C14 C 1.0166(8) 0.6366(9) 0.3987(6) 0.0459(17) Uani 1 1 d .
H14A H 1.0828 0.7399 0.4020 0.069 Uiso 1 1 calc R
H14B H 1.0828 0.5862 0.4055 0.069 Uiso 1 1 calc R
H14C H 0.9713 0.6419 0.4680 0.069 Uiso 1 1 calc R
C15 C 0.4868(7) 0.7202(6) 0.3471(5) 0.0299(12) Uani 1 1 d .
H15 H 0.4040 0.6172 0.3384 0.036 Uiso 1 1 calc R
C16 C 0.4037(8) 0.7885(8) 0.2789(6) 0.0431(15) Uani 1 1 d .
H16A H 0.4842 0.8855 0.2798 0.065 Uiso 1 1 calc R
H16B H 0.3293 0.8060 0.3207 0.065 Uiso 1 1 calc R
H16C H 0.3443 0.7179 0.1923 0.065 Uiso 1 1 calc R
C17 C 0.5636(8) 0.8189(8) 0.4859(6) 0.0448(16) Uani 1 1 d .
H17A H 0.6079 0.7687 0.5297 0.067 Uiso 1 1 calc R
H17B H 0.4824 0.8328 0.5206 0.067 Uiso 1 1 calc R
H17C H 0.6497 0.9184 0.4967 0.067 Uiso 1 1 calc R
C20 C 0.9532(6) 1.0400(6) 0.2125(5) 0.0248(11) Uani 1 1 d .
C21 C 0.9698(6) 0.9111(6) 0.1385(5) 0.0263(12) Uani 1 1 d .
C22 C 0.8122(6) 0.8002(6) 0.0562(5) 0.0247(11) Uani 1 1 d .
C23 C 0.7017(6) 0.8520(6) 0.0783(5) 0.0258(11) Uani 1 1 d .
C24 C 0.7836(6) 0.9996(6) 0.1779(5) 0.0252(11) Uani 1 1 d .
C25 C 1.0920(7) 1.1966(6) 0.2987(6) 0.0361(14) Uani 1 1 d .
H25A H 1.0708 1.2765 0.2834 0.054 Uiso 1 1 calc R
H25B H 1.1918 1.2069 0.2819 0.054 Uiso 1 1 calc R
H25C H 1.1023 1.2066 0.3860 0.054 Uiso 1 1 calc R
C26 C 1.1268(7) 0.9179(7) 0.1244(6) 0.0362(14) Uani 1 1 d .
H26A H 1.1101 0.8143 0.0854 0.054 Uiso 1 1 calc R
H26B H 1.2076 0.9674 0.2069 0.054 Uiso 1 1 calc R
H26C H 1.1638 0.9765 0.0718 0.054 Uiso 1 1 calc R
C27 C 0.7667(8) 0.6482(7) -0.0433(5) 0.0376(14) Uani 1 1 d .
H27A H 0.6696 0.5681 -0.0394 0.056 Uiso 1 1 calc R
H27B H 0.8545 0.6236 -0.0284 0.056 Uiso 1 1 calc R
H27C H 0.7468 0.6551 -0.1260 0.056 Uiso 1 1 calc R
C28 C 0.5238(7) 0.7694(7) 0.0041(6) 0.0375(14) Uani 1 1 d .
H28A H 0.5109 0.7819 -0.0768 0.056 Uiso 1 1 calc R
H28B H 0.4674 0.8125 0.0510 0.056 Uiso 1 1 calc R
H28C H 0.4789 0.6608 -0.0094 0.056 Uiso 1 1 calc R
C29 C 0.7200(8) 1.1137(7) 0.2111(6) 0.0367(14) Uani 1 1 d .
H29A H 0.7696 1.1768 0.3003 0.055 Uiso 1 1 calc R
H29B H 0.6034 1.0582 0.1924 0.055 Uiso 1 1 calc R
H29C H 0.7462 1.1788 0.1618 0.055 Uiso 1 1 calc R

loop_
_atom_site_aniso_label
_atom_site_aniso_U_11
_atom_site_aniso_U_22
_atom_site_aniso_U_33
_atom_site_aniso_U_23
_atom_site_aniso_U_13
_atom_site_aniso_U_12
W1 0.01711(12) 0.01393(11) 0.02056(13) 0.00749(8) 0.00543(8) 0.00716(9)
N1 0.022(2) 0.0061(18) 0.020(2) 0.0020(15) 0.0055(16) 0.0044(16)
N11 0.022(2) 0.017(2) 0.024(2) 0.0067(17) 0.0091(18) 0.0088(18)
N12 0.022(2) 0.019(2) 0.029(2) 0.0095(18) 0.0095(19) 0.0089(18)
C10 0.023(3) 0.018(2) 0.020(3) 0.004(2) 0.007(2) 0.005(2)
C11 0.037(3) 0.026(3) 0.036(3) 0.017(3) 0.019(3) 0.012(3)
C12 0.039(3) 0.025(3) 0.044(3) 0.022(3) 0.024(3) 0.021(3)
C13 0.043(4) 0.040(3) 0.042(4) 0.014(3) 0.019(3) 0.030(3)
C14 0.051(4) 0.071(5) 0.042(4) 0.028(4) 0.019(3) 0.047(4)
C15 0.026(3) 0.031(3) 0.035(3) 0.014(3) 0.015(2) 0.012(2)
C16 0.034(3) 0.061(4) 0.048(4) 0.024(3) 0.021(3) 0.029(3)
C17 0.050(4) 0.055(4) 0.039(4) 0.012(3) 0.018(3) 0.035(4)
C20 0.026(3) 0.019(3) 0.028(3) 0.015(2) 0.005(2) 0.007(2)
C21 0.030(3) 0.028(3) 0.028(3) 0.017(2) 0.014(2) 0.013(2)
C22 0.026(3) 0.023(3) 0.024(3) 0.012(2) 0.007(2) 0.009(2)
C23 0.027(3) 0.028(3) 0.020(3) 0.011(2) 0.004(2) 0.012(2)
C24 0.027(3) 0.024(3) 0.031(3) 0.016(2) 0.009(2) 0.014(2)
C25 0.038(3) 0.024(3) 0.040(3) 0.017(3) 0.009(3) 0.007(3)
C26 0.033(3) 0.043(3) 0.047(4) 0.029(3) 0.023(3) 0.021(3)
C27 0.050(4) 0.035(3) 0.027(3) 0.007(3) 0.012(3) 0.023(3)
C28 0.029(3) 0.043(3) 0.035(3) 0.017(3) 0.001(3) 0.013(3)
C29 0.044(4) 0.032(3) 0.049(4) 0.022(3) 0.015(3) 0.027(3)

loop_
_atom_type_symbol
_atom_type_description
_atom_type_scat_dispersion_real
_atom_type_scat_dispersion_imag
_atom_type_scat_source
C C 0.0033 0.0016 'International Tables Vol C Tables 4.2.6.8 and 6.1.1.4'
H H 0.0000 0.0000 'International Tables Vol C Tables 4.2.6.8 and 6.1.1.4'
N N 0.0061 0.0033 'International Tables Vol C Tables 4.2.6.8 and 6.1.1.4'
W W -0.8490 6.8722 'International Tables Vol C Tables 4.2.6.8 and 6.1.1.4'

loop_
_geom_angle_atom_site_label_1
_geom_angle_atom_site_label_2
_geom_angle_atom_site_label_3
_geom_angle
_geom_angle_site_symmetry_1
N1 W1 N12 103.28(17) .
N1 W1 N11 103.07(16) .
N12 W1 N11 61.43(15) .
N1 W1 C20 96.78(18) .
N12 W1 C20 143.02(18) .
N11 W1 C20 142.53(18) .
N1 W1 C24 114.63(18) .
N12 W1 C24 105.21(17) .
N11 W1 C24 142.20(18) .
C20 W1 C24 37.82(19) .
N1 W1 C21 115.36(19) .
N12 W1 C21 141.21(18) .
N11 W1 C21 104.50(17) .
C20 W1 C21 38.04(19) .
C24 W1 C21 62.32(19) .
N1 W1 C22 150.06(18) .
N12 W1 C22 106.63(17) .
N11 W1 C22 90.18(16) .
C20 W1 C22 59.07(18) .
C24 W1 C22 58.26(18) .
C21 W1 C22 34.70(18) .
N1 W1 C23 149.56(17) .
N12 W1 C23 90.09(17) .
N11 W1 C23 107.33(17) .
C20 W1 C23 59.02(18) .
C24 W1 C23 34.93(18) .
C21 W1 C23 58.08(18) .
C22 W1 C23 32.96(18) .
N1 N1 W1 176.7(5) 2_776
C10 N11 C12 122.5(4) .
C10 N11 W1 90.6(3) .
C12 N11 W1 135.0(3) .
C10 N12 C15 122.4(4) .
C10 N12 W1 91.2(3) .
C15 N12 W1 135.0(3) .
N12 C10 N11 111.0(4) .
N12 C10 C11 125.2(5) .
N11 C10 C11 123.6(5) .
C10 C11 H11A 109.5 .
C10 C11 H11B 109.5 .
H11A C11 H11B 109.5 .
C10 C11 H11C 109.5 .
H11A C11 H11C 109.5 .
H11B C11 H11C 109.5 .
N11 C12 C13 110.8(4) .
N11 C12 C14 111.6(4) .
C13 C12 C14 110.7(5) .
N11 C12 H12 107.9 .
C13 C12 H12 107.9 .
C14 C12 H12 107.9 .
C12 C13 H13A 109.5 .
C12 C13 H13B 109.5 .
H13A C13 H13B 109.5 .
C12 C13 H13C 109.5 .
H13A C13 H13C 109.5 .
H13B C13 H13C 109.5 .
C12 C14 H14A 109.5 .
C12 C14 H14B 109.5 .
H14A C14 H14B 109.5 .
C12 C14 H14C 109.5 .
H14A C14 H14C 109.5 .
H14B C14 H14C 109.5 .
N12 C15 C16 109.8(4) .
N12 C15 C17 111.8(5) .
C16 C15 C17 110.5(5) .
N12 C15 H15 108.2 .
C16 C15 H15 108.2 .
C17 C15 H15 108.2 .
C15 C16 H16A 109.5 .
C15 C16 H16B 109.5 .
H16A C16 H16B 109.5 .
C15 C16 H16C 109.5 .
H16A C16 H16C 109.5 .
H16B C16 H16C 109.5 .
C15 C17 H17A 109.5 .
C15 C17 H17B 109.5 .
H17A C17 H17B 109.5 .
C15 C17 H17C 109.5 .
H17A C17 H17C 109.5 .
H17B C17 H17C 109.5 .
C24 C20 C21 108.4(4) .
C24 C20 C25 125.7(5) .
C21 C20 C25 125.5(5) .
C24 C20 W1 74.4(3) .
C21 C20 W1 74.6(3) .
C25 C20 W1 122.8(4) .
C22 C21 C20 105.8(5) .
C22 C21 C26 126.4(5) .
C20 C21 C26 125.2(5) .
C22 C21 W1 79.1(3) .
C20 C21 W1 67.4(3) .
C26 C21 W1 132.3(4) .
C23 C22 C21 110.1(5) .
C23 C22 C27 123.6(5) .
C21 C22 C27 126.3(5) .
C23 C22 W1 73.8(3) .
C21 C22 W1 66.2(3) .
C27 C22 W1 127.4(4) .
C22 C23 C24 109.5(5) .
C22 C23 C28 125.5(5) .
C24 C23 C28 124.9(5) .
C22 C23 W1 73.3(3) .
C24 C23 W1 65.6(3) .
C28 C23 W1 129.7(4) .
C23 C24 C20 106.0(5) .
C23 C24 C29 126.7(5) .
C20 C24 C29 124.5(5) .
C23 C24 W1 79.4(3) .
C20 C24 W1 67.7(3) .
C29 C24 W1 132.2(4) .
C20 C25 H25A 109.5 .
C20 C25 H25B 109.5 .
H25A C25 H25B 109.5 .
C20 C25 H25C 109.5 .
H25A C25 H25C 109.5 .
H25B C25 H25C 109.5 .
C21 C26 H26A 109.5 .
C21 C26 H26B 109.5 .
H26A C26 H26B 109.5 .
C21 C26 H26C 109.5 .
H26A C26 H26C 109.5 .
H26B C26 H26C 109.5 .
C22 C27 H27A 109.5 .
C22 C27 H27B 109.5 .
H27A C27 H27B 109.5 .
C22 C27 H27C 109.5 .
H27A C27 H27C 109.5 .
H27B C27 H27C 109.5 .
C23 C28 H28A 109.5 .
C23 C28 H28B 109.5 .
H28A C28 H28B 109.5 .
C23 C28 H28C 109.5 .
H28A C28 H28C 109.5 .
H28B C28 H28C 109.5 .
C24 C29 H29A 109.5 .
C24 C29 H29B 109.5 .
H29A C29 H29B 109.5 .
C24 C29 H29C 109.5 .
H29A C29 H29C 109.5 .
H29B C29 H29C 109.5 .

loop_
_geom_bond_atom_site_label_1
_geom_bond_atom_site_label_2
_geom_bond_distance
_geom_bond_site_symmetry_2
W1 N1 1.816(4) .
W1 N12 2.172(4) .
W1 N11 2.182(4) .
W1 C20 2.205(5) .
W1 C24 2.295(5) .
W1 C21 2.302(5) .
W1 C22 2.471(5) .
W1 C23 2.477(5) .
N1 N1 1.277(8) 2_776
N11 C10 1.352(7) .
N11 C12 1.470(7) .
N12 C10 1.346(7) .
N12 C15 1.481(7) .
C10 C11 1.527(7) .
C11 H11A 0.9800 .
C11 H11B 0.9800 .
C11 H11C 0.9800 .
C12 C13 1.537(8) .
C12 C14 1.548(9) .
C12 H12 1.0000 .
C13 H13A 0.9800 .
C13 H13B 0.9800 .
C13 H13C 0.9800 .
C14 H14A 0.9800 .
C14 H14B 0.9800 .
C14 H14C 0.9800 .
C15 C16 1.523(8) .
C15 C17 1.526(8) .
C15 H15 1.0000 .
C16 H16A 0.9800 .
C16 H16B 0.9800 .
C16 H16C 0.9800 .
C17 H17A 0.9800 .
C17 H17B 0.9800 .
C17 H17C 0.9800 .
C20 C24 1.461(7) .
C20 C21 1.471(8) .
C20 C25 1.531(7) .
C21 C22 1.432(7) .
C21 C26 1.521(8) .
C22 C23 1.403(8) .
C22 C27 1.523(8) .
C23 C24 1.443(8) .
C23 C28 1.527(8) .
C24 C29 1.533(8) .
C25 H25A 0.9800 .
C25 H25B 0.9800 .
C25 H25C 0.9800 .
C26 H26A 0.9800 .
C26 H26B 0.9800 .
C26 H26C 0.9800 .
C27 H27A 0.9800 .
C27 H27B 0.9800 .
C27 H27C 0.9800 .
C28 H28A 0.9800 .
C28 H28B 0.9800 .
C28 H28C 0.9800 .
C29 H29A 0.9800 .
C29 H29B 0.9800 .
C29 H29C 0.9800 .

loop_
_geom_torsion_atom_site_label_1
_geom_torsion_atom_site_label_2
_geom_torsion_atom_site_label_3
_geom_torsion_atom_site_label_4
_geom_torsion
N1 W1 N11 C10 83.8(3)
N12 W1 N11 C10 -14.4(3)
C20 W1 N11 C10 -156.1(3)
C24 W1 N11 C10 -92.0(4)
C21 W1 N11 C10 -155.3(3)
C22 W1 N11 C10 -123.3(3)
C23 W1 N11 C10 -94.7(3)
N1 W1 N11 C12 -56.5(5)
N12 W1 N11 C12 -154.7(5)
C20 W1 N11 C12 63.6(6)
C24 W1 N11 C12 127.7(5)
C21 W1 N11 C12 64.4(5)
C22 W1 N11 C12 96.4(5)
C23 W1 N11 C12 125.0(5)
N1 W1 N12 C10 -83.4(3)
N11 W1 N12 C10 14.5(3)
C20 W1 N12 C10 155.6(3)
C24 W1 N12 C10 156.1(3)
C21 W1 N12 C10 91.6(4)
C22 W1 N12 C10 95.3(3)
C23 W1 N12 C10 124.2(3)
N1 W1 N12 C15 57.8(5)
N11 W1 N12 C15 155.7(5)
C20 W1 N12 C15 -63.2(6)
C24 W1 N12 C15 -62.7(5)
C21 W1 N12 C15 -127.2(5)
C22 W1 N12 C15 -123.5(5)
C23 W1 N12 C15 -94.6(5)
C15 N12 C10 N11 -170.7(4)
W1 N12 C10 N11 -22.3(4)
C15 N12 C10 C11 5.8(8)
W1 N12 C10 C11 154.2(5)
C12 N11 C10 N12 169.8(4)
W1 N11 C10 N12 22.2(4)
C12 N11 C10 C11 -6.7(8)
W1 N11 C10 C11 -154.4(5)
C10 N11 C12 C13 149.6(5)
W1 N11 C12 C13 -79.5(6)
C10 N11 C12 C14 -86.6(6)
W1 N11 C12 C14 44.2(6)
C10 N12 C15 C16 -157.3(5)
W1 N12 C15 C16 70.6(6)
C10 N12 C15 C17 79.8(6)
W1 N12 C15 C17 -52.4(7)
N1 W1 C20 C24 -122.1(3)
N12 W1 C20 C24 0.7(5)
N11 W1 C20 C24 115.9(4)
C21 W1 C20 C24 114.7(4)
C22 W1 C20 C24 76.8(3)
C23 W1 C20 C24 38.2(3)
N1 W1 C20 C21 123.2(3)
N12 W1 C20 C21 -113.9(4)
N11 W1 C20 C21 1.3(5)
C24 W1 C20 C21 -114.7(4)
C22 W1 C20 C21 -37.9(3)
C23 W1 C20 C21 -76.5(3)
N1 W1 C20 C25 0.7(5)
N12 W1 C20 C25 123.5(4)
N11 W1 C20 C25 -121.3(5)
C24 W1 C20 C25 122.8(6)
C21 W1 C20 C25 -122.5(6)
C22 W1 C20 C25 -160.4(5)
C23 W1 C20 C25 161.0(5)
C24 C20 C21 C22 3.4(5)
C25 C20 C21 C22 -169.7(5)
W1 C20 C21 C22 70.7(3)
C24 C20 C21 C26 165.8(5)
C25 C20 C21 C26 -7.2(8)
W1 C20 C21 C26 -126.8(5)
C24 C20 C21 W1 -67.3(3)
C25 C20 C21 W1 119.6(5)
N1 W1 C21 C22 -179.2(3)
N12 W1 C21 C22 6.3(5)
N11 W1 C21 C22 68.4(3)
C20 W1 C21 C22 -112.4(4)
C24 W1 C21 C22 -73.4(3)
C23 W1 C21 C22 -33.2(3)
N1 W1 C21 C20 -66.8(3)
N12 W1 C21 C20 118.6(3)
N11 W1 C21 C20 -179.2(3)
C24 W1 C21 C20 39.0(3)
C22 W1 C21 C20 112.4(4)
C23 W1 C21 C20 79.2(3)
N1 W1 C21 C26 50.9(6)
N12 W1 C21 C26 -123.7(5)
N11 W1 C21 C26 -61.5(5)
C20 W1 C21 C26 117.7(6)
C24 W1 C21 C26 156.7(6)
C22 W1 C21 C26 -129.9(7)
C23 W1 C21 C26 -163.1(6)
C20 C21 C22 C23 -1.7(6)
C26 C21 C22 C23 -163.9(5)
W1 C21 C22 C23 60.9(4)
C20 C21 C22 C27 177.4(5)
C26 C21 C22 C27 15.2(8)
W1 C21 C22 C27 -120.0(5)
C20 C21 C22 W1 -62.5(3)
C26 C21 C22 W1 135.2(5)
N1 W1 C22 C23 -119.8(4)
N12 W1 C22 C23 62.8(3)
N11 W1 C22 C23 122.9(3)
C20 W1 C22 C23 -79.7(3)
C24 W1 C22 C23 -35.1(3)
C21 W1 C22 C23 -121.3(5)
N1 W1 C22 C21 1.5(5)
N12 W1 C22 C21 -175.9(3)
N11 W1 C22 C21 -115.8(3)
C20 W1 C22 C21 41.6(3)
C24 W1 C22 C21 86.2(3)
C23 W1 C22 C21 121.3(5)
N1 W1 C22 C27 120.0(5)
N12 W1 C22 C27 -57.4(5)
N11 W1 C22 C27 2.7(5)
C20 W1 C22 C27 160.1(6)
C24 W1 C22 C27 -155.3(5)
C21 W1 C22 C27 118.5(6)
C23 W1 C22 C27 -120.2(6)
C21 C22 C23 C24 -0.7(6)
C27 C22 C23 C24 -179.8(5)
W1 C22 C23 C24 55.7(4)
C21 C22 C23 C28 176.4(5)
C27 C22 C23 C28 -2.7(8)
W1 C22 C23 C28 -127.3(5)
C21 C22 C23 W1 -56.3(4)
C27 C22 C23 W1 124.5(5)
N1 W1 C23 C22 121.3(4)
N12 W1 C23 C22 -121.6(3)
N11 W1 C23 C22 -61.6(3)
C20 W1 C23 C22 79.9(3)
C24 W1 C23 C22 121.3(5)
C21 W1 C23 C22 35.0(3)
N1 W1 C23 C24 0.0(5)
N12 W1 C23 C24 117.1(3)
N11 W1 C23 C24 177.1(3)
C20 W1 C23 C24 -41.4(3)
C21 W1 C23 C24 -86.3(3)
C22 W1 C23 C24 -121.3(5)
N1 W1 C23 C28 -116.2(5)
N12 W1 C23 C28 0.9(5)
N11 W1 C23 C28 60.9(5)
C20 W1 C23 C28 -157.6(6)
C24 W1 C23 C28 -116.2(6)
C21 W1 C23 C28 157.5(6)
C22 W1 C23 C28 122.5(6)
C22 C23 C24 C20 2.7(6)
C28 C23 C24 C20 -174.4(5)
W1 C23 C24 C20 63.0(3)
C22 C23 C24 C29 164.2(5)
C28 C23 C24 C29 -12.9(8)
W1 C23 C24 C29 -135.6(6)
C22 C23 C24 W1 -60.3(4)
C28 C23 C24 W1 122.7(5)
C21 C20 C24 C23 -3.7(5)
C25 C20 C24 C23 169.3(5)
W1 C20 C24 C23 -71.1(3)
C21 C20 C24 C29 -165.7(5)
C25 C20 C24 C29 7.3(8)
W1 C20 C24 C29 126.9(5)
C21 C20 C24 W1 67.4(3)
C25 C20 C24 W1 -119.5(5)
N1 W1 C24 C23 180.0(3)
N12 W1 C24 C23 -67.3(3)
N11 W1 C24 C23 -4.5(5)
C20 W1 C24 C23 112.3(5)
C21 W1 C24 C23 73.0(3)
C22 W1 C24 C23 33.1(3)
N1 W1 C24 C20 67.7(3)
N12 W1 C24 C20 -179.5(3)
N11 W1 C24 C20 -116.8(3)
C21 W1 C24 C20 -39.2(3)
C22 W1 C24 C20 -79.1(3)
C23 W1 C24 C20 -112.3(5)
N1 W1 C24 C29 -49.3(6)
N12 W1 C24 C29 63.5(5)
N11 W1 C24 C29 126.2(5)
C20 W1 C24 C29 -117.0(6)
C21 W1 C24 C29 -156.2(6)
C22 W1 C24 C29 163.9(6)
C23 W1 C24 C29 130.7(7)
